data_1544730
loop_
_publ_author_name
'Iijima, K.'
'Marumo, F.'
'Kimura, M.'
'Kawamura, T.'

_publ_section_title
;
 Synthesis and crystal structdures of compounds in the system
 Ba2TiGe2O8-Ba2TiSi2O8
;
_journal_name_full 'Mineralogical Journal'
_journal_page_first 107
_journal_page_last 118
_journal_volume 11
_journal_year 1982
_chemical_formula_sum 'Ba2 Ge0.5 O8 Si1.5 Ti'
_chemical_name_common Ba2Ti(Ge0.25Si0.75)2O8
_chemical_name_mineral Ba2Ti(Ge0.25Si0.75)2O8
_space_group_IT_number 100
_space_group_name_H-M_alt 'P 4 b m'
_symmetry_space_group_name_Hall 'P 4 -2ab'
_symmetry_space_group_name_H-M 'P 4 b m'
_cell_angle_alpha 90
_cell_angle_beta 90
_cell_angle_gamma 90
_cell_formula_units_Z 2
_cell_length_a 8.583(1)
_cell_length_b 8.583(1)
_cell_length_c 5.268(1)
_cell_volume 388.08(10)
_cod_data_source_file Ba2TiGe0.5Si1.5O8.cif
_cod_data_source_block Ba2TiGe0.5Si1.5O8
_cod_original_formula_sum 'Ba2 Ti Ge0.5 Si1.5 O8'
_cod_database_code 1544730

loop_
_space_group_symop_operation_xyz
'x, y, z'
'-x, -y, z'
'-y, x, z'
'y, -x, z'
'x+1/2, -y+1/2, z'
'-x+1/2, y+1/2, z'
'-y+1/2, -x+1/2, z'
'y+1/2, x+1/2, z'

loop_
_atom_site_label
_atom_site_occupancy
_atom_site_fract_x
_atom_site_fract_y
_atom_site_fract_z
_atom_site_adp_type
_atom_site_B_iso_or_equiv
_atom_site_type_symbol
Ba 1.0 0.32724(4) 0.82724(4) 0.000000 Biso 1.229095 Ba
T 0.7500 0.1289(2) 0.6289(2) 0.5096(7) Biso 0.921163 Si
T 0.2500 0.1289(2) 0.6289(2) 0.5096(7) Biso 0.921163 Ge
Ti 1.0 0.000000 0.000000 0.5328(4) Biso 0.879053 Ti
O1 1.0 0.2050(10) 0.0780(10) 0.633(2) Biso 3.026679 O
O2 1.0 0.1260(10) 0.6260(10) 0.195(2) Biso 1.210672 O
O3 1.0 0.000000 0.500000 0.626(3) Biso 2.816127 O
O4 1.0 0.000000 0.000000 0.206(3) Biso 1.973921 O

loop_
_atom_site_aniso_label
_atom_site_aniso_U_11
_atom_site_aniso_U_22
_atom_site_aniso_U_33
_atom_site_aniso_U_12
_atom_site_aniso_U_13
_atom_site_aniso_U_23
Ba 0.01640 0.01640 0.01390 -0.00890 -0.00110 -0.00110
T 0.01300 0.01300 0.00900 0.00190 -0.00130 -0.00130
T 0.01300 0.01300 0.00900 0.00190 -0.00130 -0.00130
Ti 0.01170 0.01170 0.01000 0.00000 0.00000 0.00000
O1 0.02300 0.07100 0.02100 -0.02900 0.00300 -0.01100
O2 0.01600 0.01600 0.01400 -0.00100 -0.00100 -0.00100
O3 0.04600 0.04600 0.01500 -0.03000 0.00000 0.00000
O4 0.03000 0.03000 0.01500 0.00000 0.00000 0.00000
